data_4330257
loop_
_publ_author_name
'Atsushi Kunishita'
'Mehmed Z. Ertem'
'Yuri Okubo'
'Tetsuro Tano'
'Hideki Sugimoto'
'Kei Ohkubo'
'Nobutaka Fujieda'
'Shunichi Fukuzumi'
'Christopher J. Cramer'
'Shinobu Itoh'

_publ_contact_author_email shinobu@mls.eng.osaka-u.ac.jp
_publ_contact_author_name 'Shinobu Itoh'
_publ_section_title
;
 Active Site Models for the CuASite of Peptidylglycine \a-Hydroxylating
 Monooxygenase and Dopamine \b-Monooxygenase
;
_journal_name_full 'Inorganic Chemistry'
_journal_page_first 9465
_journal_page_last 9480
_journal_paper_doi 10.1021/ic301272h
_journal_volume 51
_journal_year 2012
_chemical_absolute_configuration 'CHOOSE rm ad rmad syn or unk'
_chemical_formula_moiety 'C16 H27 B Cu F4 N6'
_chemical_formula_sum 'C16 H27 B Cu F4 N6'
_chemical_formula_weight 453.78
_space_group_IT_number 7
_symmetry_cell_setting monoclinic
_symmetry_Int_Tables_number 7
_symmetry_space_group_name_Hall 'P -2yac'
_symmetry_space_group_name_H-M 'P 1 n 1'
_atom_sites_solution_hydrogens geom
_atom_sites_solution_primary direct
_atom_sites_solution_secondary difmap
_cell_angle_alpha 90.0000
_cell_angle_beta 98.9413(18)
_cell_angle_gamma 90.0000
_cell_formula_units_Z 2
_cell_length_a 7.4111(5)
_cell_length_b 14.7331(10)
_cell_length_c 9.2356(6)
_cell_measurement_reflns_used 7064
_cell_measurement_temperature 113
_cell_measurement_theta_max 27.44
_cell_measurement_theta_min 3.11
_cell_volume 996.17(12)
_computing_cell_refinement 'RAPID AUTO'
_computing_data_collection 'RAPID AUTO (Rigaku, ????)'
_computing_data_reduction 'RAPID AUTO'
_computing_molecular_graphics 'CrystalStructure 4.0'
_computing_publication_material 'CrystalStructure 4.0 (Rigaku, 2010)'
_computing_structure_refinement 'CRYSTALS (Carruthers, et al., 1999)'
_computing_structure_solution 'SIR2002 (Burla, et al., 2003)'
_diffrn_ambient_temperature 113
_diffrn_detector_area_resol_mean 10.000
_diffrn_measured_fraction_theta_full 0.987
_diffrn_measured_fraction_theta_max 0.987
_diffrn_measurement_device_type 'Rigaku R-AXIS RAPID'
_diffrn_measurement_method \w
_diffrn_radiation_type 'Mo K\a'
_diffrn_radiation_wavelength 0.71075
_diffrn_reflns_av_R_equivalents 0.0671
_diffrn_reflns_limit_h_max 9
_diffrn_reflns_limit_h_min -9
_diffrn_reflns_limit_k_max 19
_diffrn_reflns_limit_k_min -18
_diffrn_reflns_limit_l_max 11
_diffrn_reflns_limit_l_min -10
_diffrn_reflns_number 9544
_diffrn_reflns_theta_full 27.45
_diffrn_reflns_theta_max 27.45
_diffrn_standards_number 0
_exptl_absorpt_coefficient_mu 1.147
_exptl_absorpt_correction_T_max 0.934
_exptl_absorpt_correction_T_min 0.613
_exptl_absorpt_correction_type multi-scan
_exptl_absorpt_process_details 'ABSCOR (Rigaku, 1995)'
_exptl_crystal_colour green
_exptl_crystal_density_diffrn 1.513
_exptl_crystal_description block
_exptl_crystal_F_000 470.00
_exptl_crystal_size_max 0.240
_exptl_crystal_size_mid 0.210
_exptl_crystal_size_min 0.060
_refine_diff_density_max 6.810
_refine_diff_density_min -2.970
_refine_ls_abs_structure_details 'Flack, H. D. (1983), Acta Cryst. A39, 876-881.  1938 Friedel Pairs'
_refine_ls_abs_structure_Flack 0.063(12)
_refine_ls_extinction_method none
_refine_ls_goodness_of_fit_ref 1.047
_refine_ls_hydrogen_treatment constr
_refine_ls_number_parameters 281
_refine_ls_number_reflns 7450
_refine_ls_R_factor_gt 0.0454
_refine_ls_shift/su_max 0.001
_refine_ls_structure_factor_coef Fsqd
_refine_ls_weighting_details 'w = 1/[1.0000\s(Fo^2^)]/(4Fo^2^)'
_refine_ls_weighting_scheme calc
_refine_ls_wR_factor_ref 0.0732
_reflns_number_gt 6508
_reflns_number_total 4207
_reflns_threshold_expression F^2^>2.0\s(F^2^)
_cod_data_source_file ic301272h_si_003_7.cif
_cod_data_source_block 2Pr_N3
_cod_original_cell_volume 996.16(11)
_cod_database_code 4330257

loop_
_symmetry_equiv_pos_site_id
_symmetry_equiv_pos_as_xyz
1 +X,+Y,+Z
2 1/2+X,-Y,1/2+Z

loop_
_atom_site_label
_atom_site_type_symbol
_atom_site_fract_x
_atom_site_fract_y
_atom_site_fract_z
_atom_site_U_iso_or_equiv
_atom_site_adp_type
_atom_site_occupancy
_atom_site_symmetry_multiplicity
_atom_site_calc_flag
_atom_site_refinement_flags
Cu(1) Cu 0.74901(9) 0.71518(2) 0.63470(7) 0.02019(10) Uani 1.0 2 d .
F(1) F 0.1089(3) 0.86796(14) 0.2052(3) 0.0384(7) Uani 1.0 2 d .
F(2) F 0.3374(3) 0.76811(12) 0.2864(2) 0.0307(7) Uani 1.0 2 d .
F(3) F 0.4025(3) 0.91504(12) 0.2450(2) 0.0315(7) Uani 1.0 2 d .
F(4) F 0.3047(4) 0.82248(14) 0.0533(2) 0.0351(7) Uani 1.0 2 d .
N(1) N 0.7896(4) 0.58516(16) 0.5969(3) 0.0190(9) Uani 1.0 2 d .
N(2) N 0.9005(4) 0.76250(18) 0.4866(3) 0.0203(8) Uani 1.0 2 d .
N(3) N 0.7688(4) 0.83437(17) 0.7433(3) 0.0177(8) Uani 1.0 2 d .
N(4) N 0.4925(5) 0.69231(19) 0.6612(3) 0.0283(10) Uani 1.0 2 d .
N(5) N 0.4132(5) 0.6266(2) 0.6066(3) 0.0239(9) Uani 1.0 2 d .
N(6) N 0.3271(5) 0.5648(2) 0.5552(3) 0.0342(11) Uani 1.0 2 d .
C(1) C 1.0817(5) 0.8039(3) 0.5559(3) 0.0209(10) Uani 1.0 2 d .
C(2) C 1.1000(5) 0.8042(3) 0.7211(3) 0.0223(10) Uani 1.0 2 d .
C(3) C 0.9636(5) 0.8642(2) 0.7857(4) 0.0192(10) Uani 1.0 2 d .
C(4) C 0.7804(5) 0.8370(3) 0.4071(4) 0.0200(11) Uani 1.0 2 d .
C(5) C 0.7491(5) 0.9176(3) 0.5022(4) 0.0245(11) Uani 1.0 2 d .
C(6) C 0.6603(5) 0.8990(3) 0.6365(4) 0.0223(10) Uani 1.0 2 d .
C(7) C 0.9362(5) 0.6924(2) 0.3799(4) 0.0232(10) Uani 1.0 2 d .
C(8) C 0.7746(6) 0.6271(3) 0.3403(4) 0.0244(11) Uani 1.0 2 d .
C(9) C 0.7781(5) 0.5559(3) 0.4556(4) 0.0249(11) Uani 1.0 2 d .
C(10) C 0.7774(6) 0.4622(3) 0.4274(4) 0.0313(12) Uani 1.0 2 d .
C(11) C 0.7882(6) 0.4008(3) 0.5402(4) 0.0316(12) Uani 1.0 2 d .
C(12) C 0.7981(6) 0.4318(3) 0.6819(4) 0.0295(13) Uani 1.0 2 d .
C(13) C 0.7986(6) 0.5246(3) 0.7045(4) 0.0227(10) Uani 1.0 2 d .
C(14) C 0.6756(6) 0.8286(3) 0.8784(4) 0.0226(12) Uani 1.0 2 d .
C(15) C 0.6914(6) 0.9171(3) 0.9697(4) 0.0290(11) Uani 1.0 2 d .
C(16) C 0.7450(6) 0.7491(2) 0.9738(4) 0.0295(11) Uani 1.0 2 d .
B(1) B 0.2906(7) 0.8432(3) 0.1968(5) 0.0217(12) Uani 1.0 2 d .
H(1) H 1.0923 0.8667 0.5198 0.0248 Uiso 1.0 2 calc R
H(2) H 1.1827 0.7677 0.5268 0.0246 Uiso 1.0 2 calc R
H(3) H 1.2250 0.8246 0.7615 0.0266 Uiso 1.0 2 calc R
H(4) H 1.0870 0.7411 0.7548 0.0264 Uiso 1.0 2 calc R
H(5) H 0.9957 0.8632 0.8939 0.0224 Uiso 1.0 2 calc R
H(6) H 0.9756 0.9275 0.7529 0.0224 Uiso 1.0 2 calc R
H(7) H 0.6606 0.8097 0.3680 0.0230 Uiso 1.0 2 calc R
H(8) H 0.8358 0.8586 0.3225 0.0230 Uiso 1.0 2 calc R
H(9) H 0.6723 0.9617 0.4394 0.0291 Uiso 1.0 2 calc R
H(10) H 0.8687 0.9471 0.5345 0.0287 Uiso 1.0 2 calc R
H(11) H 0.6473 0.9575 0.6864 0.0262 Uiso 1.0 2 calc R
H(12) H 0.5363 0.8740 0.6054 0.0263 Uiso 1.0 2 calc R
H(13) H 1.0462 0.6573 0.4212 0.0274 Uiso 1.0 2 calc R
H(14) H 0.9614 0.7220 0.2890 0.0284 Uiso 1.0 2 calc R
H(15) H 0.6583 0.6612 0.3314 0.0290 Uiso 1.0 2 calc R
H(16) H 0.7816 0.5980 0.2447 0.0292 Uiso 1.0 2 calc R
H(17) H 0.7695 0.4418 0.3290 0.0379 Uiso 1.0 2 calc R
H(18) H 0.7891 0.3376 0.5203 0.0382 Uiso 1.0 2 calc R
H(19) H 0.8046 0.3906 0.7618 0.0354 Uiso 1.0 2 calc R
H(20) H 0.8048 0.5465 0.8018 0.0277 Uiso 1.0 2 calc R
H(21) H 0.5428 0.8177 0.8433 0.0277 Uiso 1.0 2 calc R
H(22) H 0.8016 0.9150 1.0436 0.0361 Uiso 1.0 2 calc R
H(23) H 0.5836 0.9230 1.0185 0.0358 Uiso 1.0 2 calc R
H(24) H 0.6983 0.9694 0.9051 0.0359 Uiso 1.0 2 calc R
H(25) H 0.6711 0.6954 0.9424 0.0360 Uiso 1.0 2 calc R
H(26) H 0.7360 0.7627 1.0763 0.0357 Uiso 1.0 2 calc R
H(27) H 0.8728 0.7372 0.9645 0.0357 Uiso 1.0 2 calc R

loop_
_atom_site_aniso_label
_atom_site_aniso_U_11
_atom_site_aniso_U_22
_atom_site_aniso_U_33
_atom_site_aniso_U_12
_atom_site_aniso_U_13
_atom_site_aniso_U_23
Cu(1) 0.0192(3) 0.02043(19) 0.02083(19) 0.0002(3) 0.00285(15) 0.0003(3)
F(1) 0.0212(14) 0.0439(15) 0.0513(15) 0.0036(11) 0.0088(11) 0.0051(11)
F(2) 0.0333(15) 0.0240(12) 0.0346(12) -0.0015(10) 0.0052(10) 0.0046(9)
F(3) 0.0290(14) 0.0227(11) 0.0403(13) -0.0045(10) -0.0024(10) 0.0008(10)
F(4) 0.0448(17) 0.0359(14) 0.0258(12) -0.0031(12) 0.0089(11) -0.0041(10)
N(1) 0.0157(18) 0.0186(15) 0.0222(17) 0.0034(14) 0.0019(12) 0.0008(14)
N(2) 0.0144(17) 0.0380(19) 0.0083(13) 0.0098(14) 0.0011(11) 0.0046(13)
N(3) 0.0160(18) 0.0179(15) 0.0180(14) 0.0001(13) -0.0005(12) 0.0018(13)
N(4) 0.020(2) 0.0306(19) 0.0336(18) -0.0015(15) 0.0034(14) 0.0001(15)
N(5) 0.0198(19) 0.0307(19) 0.0221(17) 0.0043(16) 0.0055(14) 0.0154(15)
N(6) 0.037(3) 0.0287(19) 0.036(2) -0.0121(17) 0.0028(16) 0.0037(15)
C(1) 0.020(3) 0.024(2) 0.0177(16) 0.0016(16) 0.0021(15) 0.0028(15)
C(2) 0.017(3) 0.026(2) 0.0238(18) 0.0007(16) 0.0041(15) 0.0001(16)
C(3) 0.015(2) 0.0216(18) 0.0208(18) -0.0004(16) 0.0013(15) -0.0053(15)
C(4) 0.019(3) 0.021(2) 0.017(2) 0.0047(17) -0.0050(16) 0.0057(17)
C(5) 0.021(3) 0.0242(19) 0.027(2) 0.0035(17) -0.0024(17) 0.0038(17)
C(6) 0.014(2) 0.0198(19) 0.032(2) 0.0023(16) 0.0007(16) 0.0007(17)
C(7) 0.038(3) 0.0165(19) 0.0160(17) 0.0083(16) 0.0067(16) 0.0056(15)
C(8) 0.029(3) 0.028(2) 0.0168(19) 0.0010(18) 0.0047(16) 0.0012(16)
C(9) 0.016(3) 0.031(2) 0.028(2) 0.0069(17) 0.0026(16) 0.0056(17)
C(10) 0.040(3) 0.028(3) 0.027(3) 0.0006(19) 0.0089(19) -0.0046(18)
C(11) 0.032(3) 0.017(2) 0.045(3) 0.0002(18) 0.006(2) 0.0001(19)
C(12) 0.028(3) 0.027(3) 0.033(3) 0.0039(18) 0.0055(18) 0.0019(17)
C(13) 0.025(3) 0.022(2) 0.0231(19) 0.0000(17) 0.0086(16) -0.0032(15)
C(14) 0.021(3) 0.026(3) 0.022(3) -0.0015(18) 0.0064(18) 0.0058(18)
C(15) 0.036(3) 0.028(2) 0.025(2) 0.0015(19) 0.0111(18) 0.0022(17)
C(16) 0.037(3) 0.027(2) 0.024(2) -0.0005(18) 0.0046(18) -0.0002(16)
B(1) 0.024(3) 0.019(3) 0.022(3) 0.001(2) 0.0048(19) -0.0009(17)

loop_
_atom_type_symbol
_atom_type_description
_atom_type_scat_dispersion_real
_atom_type_scat_dispersion_imag
_atom_type_scat_source
C C 0.003 0.002
;
International Tables for Crystallography
(1992, Vol. C, Tables 4.2.6.8 and 6.1.1.4)
;
H H 0.000 0.000
;
International Tables for Crystallography
(1992, Vol. C, Table 6.1.1.4)
;
B B 0.001 0.001
;
International Tables for Crystallography
(1992, Vol. C, Tables 4.2.6.8 and 6.1.1.4)
;
F F 0.017 0.010
;
International Tables for Crystallography
(1992, Vol. C, Tables 4.2.6.8 and 6.1.1.4)
;
N N 0.006 0.003
;
International Tables for Crystallography
(1992, Vol. C, Tables 4.2.6.8 and 6.1.1.4)
;
Cu Cu 0.320 1.265
;
International Tables for Crystallography
(1992, Vol. C, Tables 4.2.6.8 and 6.1.1.4)
;

loop_
_geom_angle_atom_site_label_1
_geom_angle_atom_site_label_2
_geom_angle_atom_site_label_3
_geom_angle
_geom_angle_publ_flag
N(1) Cu(1) N(2) 95.66(12) yes
N(1) Cu(1) N(3) 158.38(11) yes
N(1) Cu(1) N(4) 91.85(12) yes
N(2) Cu(1) N(3) 91.79(11) yes
N(2) Cu(1) N(4) 141.73(11) yes
N(3) Cu(1) N(4) 94.80(12) yes
Cu(1) N(1) C(9) 119.1(2) yes
Cu(1) N(1) C(13) 120.6(3) yes
C(9) N(1) C(13) 119.4(3) yes
Cu(1) N(2) C(1) 113.53(17) yes
Cu(1) N(2) C(4) 103.3(2) yes
Cu(1) N(2) C(7) 112.6(2) yes
C(1) N(2) C(4) 108.9(3) yes
C(1) N(2) C(7) 108.8(3) yes
C(4) N(2) C(7) 109.5(3) yes
Cu(1) N(3) C(3) 112.2(2) yes
Cu(1) N(3) C(6) 103.50(18) yes
Cu(1) N(3) C(14) 110.6(2) yes
C(3) N(3) C(6) 112.3(3) yes
C(3) N(3) C(14) 110.1(3) yes
C(6) N(3) C(14) 108.0(3) yes
Cu(1) N(4) N(5) 120.1(3) yes
N(4) N(5) N(6) 176.3(4) yes
N(2) C(1) C(2) 111.1(3) yes
C(1) C(2) C(3) 115.8(3) yes
N(3) C(3) C(2) 113.3(3) yes
N(2) C(4) C(5) 114.5(3) yes
C(4) C(5) C(6) 117.1(3) yes
N(3) C(6) C(5) 113.2(3) yes
N(2) C(7) C(8) 112.5(3) yes
C(7) C(8) C(9) 110.1(3) yes
N(1) C(9) C(8) 116.9(3) yes
N(1) C(9) C(10) 119.0(3) yes
C(8) C(9) C(10) 124.0(3) yes
C(9) C(10) C(11) 120.6(4) yes
C(10) C(11) C(12) 119.5(4) yes
C(11) C(12) C(13) 118.0(4) yes
N(1) C(13) C(12) 123.5(3) yes
N(3) C(14) C(15) 113.2(3) yes
N(3) C(14) C(16) 111.5(3) yes
C(15) C(14) C(16) 110.3(3) yes
F(1) B(1) F(2) 109.0(4) yes
F(1) B(1) F(3) 108.4(4) yes
F(1) B(1) F(4) 109.0(3) yes
F(2) B(1) F(3) 109.7(3) yes
F(2) B(1) F(4) 110.2(4) yes
F(3) B(1) F(4) 110.5(4) yes
N(2) C(1) H(1) 110.069 no
N(2) C(1) H(2) 108.926 no
C(2) C(1) H(1) 109.753 no
C(2) C(1) H(2) 108.881 no
H(1) C(1) H(2) 107.998 no
C(1) C(2) H(3) 108.247 no
C(1) C(2) H(4) 108.495 no
C(3) C(2) H(3) 108.289 no
C(3) C(2) H(4) 108.455 no
H(3) C(2) H(4) 107.297 no
N(3) C(3) H(5) 109.229 no
N(3) C(3) H(6) 108.946 no
C(2) C(3) H(5) 108.344 no
C(2) C(3) H(6) 109.162 no
H(5) C(3) H(6) 107.694 no
N(2) C(4) H(7) 107.854 no
N(2) C(4) H(8) 109.181 no
C(5) C(4) H(7) 108.649 no
C(5) C(4) H(8) 108.896 no
H(7) C(4) H(8) 107.552 no
C(4) C(5) H(9) 107.478 no
C(4) C(5) H(10) 107.910 no
C(6) C(5) H(9) 108.378 no
C(6) C(5) H(10) 108.350 no
H(9) C(5) H(10) 107.170 no
N(3) C(6) H(11) 108.985 no
N(3) C(6) H(12) 109.368 no
C(5) C(6) H(11) 107.995 no
C(5) C(6) H(12) 109.368 no
H(11) C(6) H(12) 107.748 no
N(2) C(7) H(13) 109.249 no
N(2) C(7) H(14) 109.473 no
C(8) C(7) H(13) 109.275 no
C(8) C(7) H(14) 108.504 no
H(13) C(7) H(14) 107.724 no
C(7) C(8) H(15) 109.785 no
C(7) C(8) H(16) 109.675 no
C(9) C(8) H(15) 109.528 no
C(9) C(8) H(16) 109.601 no
H(15) C(8) H(16) 108.078 no
C(9) C(10) H(17) 119.081 no
C(11) C(10) H(17) 120.344 no
C(10) C(11) H(18) 120.054 no
C(12) C(11) H(18) 120.482 no
C(11) C(12) H(19) 121.040 no
C(13) C(12) H(19) 120.993 no
N(1) C(13) H(20) 117.951 no
C(12) C(13) H(20) 118.515 no
N(3) C(14) H(21) 107.040 no
C(15) C(14) H(21) 107.356 no
C(16) C(14) H(21) 107.156 no
C(14) C(15) H(22) 109.667 no
C(14) C(15) H(23) 109.069 no
C(14) C(15) H(24) 109.687 no
H(22) C(15) H(23) 109.473 no
H(22) C(15) H(24) 109.462 no
H(23) C(15) H(24) 109.468 no
C(14) C(16) H(25) 109.227 no
C(14) C(16) H(26) 109.707 no
C(14) C(16) H(27) 109.469 no
H(25) C(16) H(26) 109.476 no
H(25) C(16) H(27) 109.475 no
H(26) C(16) H(27) 109.472 no

loop_
_geom_bond_atom_site_label_1
_geom_bond_atom_site_label_2
_geom_bond_distance
_geom_bond_publ_flag
Cu(1) N(1) 1.979(3) yes
Cu(1) N(2) 2.024(3) yes
Cu(1) N(3) 2.016(3) yes
Cu(1) N(4) 1.983(4) yes
F(1) B(1) 1.409(6) yes
F(2) B(1) 1.393(5) yes
F(3) B(1) 1.375(5) yes
F(4) B(1) 1.380(5) yes
N(1) C(9) 1.364(5) yes
N(1) C(13) 1.330(5) yes
N(2) C(1) 1.523(4) yes
N(2) C(4) 1.527(5) yes
N(2) C(7) 1.479(4) yes
N(3) C(3) 1.501(5) yes
N(3) C(6) 1.510(4) yes
N(3) C(14) 1.520(5) yes
N(4) N(5) 1.202(4) yes
N(5) N(6) 1.170(5) yes
C(1) C(2) 1.510(4) yes
C(2) C(3) 1.532(5) yes
C(4) C(5) 1.517(5) yes
C(5) C(6) 1.517(5) yes
C(7) C(8) 1.535(5) yes
C(8) C(9) 1.491(5) yes
C(9) C(10) 1.405(5) yes
C(10) C(11) 1.372(5) yes
C(11) C(12) 1.377(5) yes
C(12) C(13) 1.383(6) yes
C(14) C(15) 1.548(5) yes
C(14) C(16) 1.507(5) yes
C(1) H(1) 0.990 no
C(1) H(2) 0.990 no
C(2) H(3) 0.990 no
C(2) H(4) 0.990 no
C(3) H(5) 0.990 no
C(3) H(6) 0.990 no
C(4) H(7) 0.990 no
C(4) H(8) 0.990 no
C(5) H(9) 0.990 no
C(5) H(10) 0.990 no
C(6) H(11) 0.990 no
C(6) H(12) 0.990 no
C(7) H(13) 0.990 no
C(7) H(14) 0.990 no
C(8) H(15) 0.990 no
C(8) H(16) 0.990 no
C(10) H(17) 0.950 no
C(11) H(18) 0.950 no
C(12) H(19) 0.950 no
C(13) H(20) 0.950 no
C(14) H(21) 1.000 no
C(15) H(22) 0.980 no
C(15) H(23) 0.980 no
C(15) H(24) 0.980 no
C(16) H(25) 0.980 no
C(16) H(26) 0.980 no
C(16) H(27) 0.980 no

loop_
_geom_contact_atom_site_label_1
_geom_contact_atom_site_label_2
_geom_contact_distance
_geom_contact_publ_flag
_geom_contact_site_symmetry_2
Cu(1) C(2) 2.912(4) no .
Cu(1) C(5) 3.224(4) no .
Cu(1) C(8) 3.045(4) no .
Cu(1) C(16) 3.177(4) no .
N(1) N(5) 2.871(5) no .
N(1) N(6) 3.403(5) no .
N(1) C(7) 2.892(5) no .
N(1) C(11) 2.765(5) no .
N(2) C(3) 3.114(4) no .
N(2) C(6) 3.145(5) no .
N(2) C(9) 3.176(5) no .
N(3) C(1) 3.134(5) no .
N(3) C(4) 3.120(5) no .
N(4) C(6) 3.310(5) no .
N(4) C(13) 3.336(5) no .
N(4) C(14) 3.008(5) no .
N(4) C(16) 3.295(4) no .
N(5) C(9) 3.394(5) no .
N(5) C(13) 3.231(5) no .
C(1) C(5) 2.958(5) no .
C(2) C(4) 3.481(5) no .
C(2) C(5) 3.465(5) no .
C(2) C(6) 3.519(5) no .
C(2) C(7) 3.596(4) no .
C(3) C(4) 3.572(5) no .
C(3) C(5) 2.951(5) no .
C(3) C(15) 2.937(5) no .
C(3) C(16) 3.065(5) no .
C(4) C(8) 3.152(5) no .
C(6) C(15) 3.062(5) no .
C(9) C(12) 2.764(5) no .
C(10) C(13) 2.701(5) no .
F(1) N(2) 3.578(4) no 1_455
F(1) C(1) 3.409(4) no 1_455
F(1) C(4) 3.320(5) no 1_455
F(1) C(6) 3.524(4) no 2_474
F(1) C(7) 3.402(4) no 1_455
F(1) C(15) 3.569(4) no 1_454
F(2) N(5) 3.590(4) no .
F(2) C(1) 3.396(4) no 1_455
F(2) C(4) 3.451(5) no .
F(2) C(7) 3.411(5) no 1_455
F(2) C(11) 3.353(4) no 2_464
F(2) C(12) 3.099(4) no 2_464
F(3) C(3) 3.298(4) no 2_474
F(3) C(4) 3.179(4) no .
F(3) C(5) 3.216(4) no .
F(3) C(5) 3.407(4) no 2_474
F(3) C(6) 3.343(4) no 2_474
F(3) C(15) 3.570(5) no 1_554
F(4) C(2) 3.216(4) no 1_454
F(4) C(3) 3.307(4) no 1_454
F(4) C(11) 3.294(5) no 2_464
F(4) C(14) 3.399(5) no 1_554
F(4) C(15) 3.383(5) no 1_554
N(2) F(1) 3.578(4) no 1_655
N(4) C(1) 3.464(5) no 1_455
N(4) C(2) 3.463(5) no 1_455
N(5) F(2) 3.590(4) no .
N(5) C(1) 3.566(5) no 1_455
N(5) C(10) 3.526(5) no 2_465
N(6) C(10) 3.536(5) no 2_465
N(6) C(12) 3.421(5) no 2_464
N(6) C(13) 3.472(5) no 2_464
C(1) F(1) 3.409(4) no 1_655
C(1) F(2) 3.396(4) no 1_655
C(1) N(4) 3.464(5) no 1_655
C(1) N(5) 3.566(5) no 1_655
C(2) F(4) 3.216(4) no 1_656
C(2) N(4) 3.463(5) no 1_655
C(3) F(3) 3.298(4) no 2_575
C(3) F(4) 3.307(4) no 1_656
C(4) F(1) 3.320(5) no 1_655
C(4) F(2) 3.451(5) no .
C(4) F(3) 3.179(4) no .
C(5) F(3) 3.216(4) no .
C(5) F(3) 3.407(4) no 2_575
C(6) F(1) 3.524(4) no 2_575
C(6) F(3) 3.343(4) no 2_575
C(7) F(1) 3.402(4) no 1_655
C(7) F(2) 3.411(5) no 1_655
C(10) N(5) 3.526(5) no 2_564
C(10) N(6) 3.536(5) no 2_564
C(11) F(2) 3.353(4) no 2_565
C(11) F(4) 3.294(5) no 2_565
C(12) F(2) 3.099(4) no 2_565
C(12) N(6) 3.421(5) no 2_565
C(13) N(6) 3.472(5) no 2_565
C(14) F(4) 3.399(5) no 1_556
C(15) F(1) 3.569(4) no 1_656
C(15) F(3) 3.570(5) no 1_556
C(15) F(4) 3.383(5) no 1_556
Cu(1) H(2) 3.5945 no .
Cu(1) H(4) 2.6053 no .
Cu(1) H(5) 3.5303 no .
Cu(1) H(7) 2.8170 no .
Cu(1) H(12) 2.8110 no .
Cu(1) H(13) 3.2888 no .
Cu(1) H(15) 2.8887 no .
Cu(1) H(20) 2.9209 no .
Cu(1) H(21) 3.0409 no .
Cu(1) H(25) 3.0006 no .
Cu(1) H(27) 3.0584 no .
N(1) H(4) 3.3563 no .
N(1) H(13) 2.8876 no .
N(1) H(15) 2.7332 no .
N(1) H(16) 3.2496 no .
N(1) H(17) 3.2389 no .
N(1) H(19) 3.2391 no .
N(2) H(3) 3.3420 no .
N(2) H(4) 2.6616 no .
N(2) H(6) 3.4422 no .
N(2) H(9) 3.3817 no .
N(2) H(10) 2.7708 no .
N(2) H(12) 3.4799 no .
N(2) H(15) 2.5889 no .
N(2) H(16) 3.3206 no .
N(3) H(1) 3.4311 no .
N(3) H(3) 3.3617 no .
N(3) H(4) 2.7169 no .
N(3) H(7) 3.4536 no .
N(3) H(9) 3.3598 no .
N(3) H(10) 2.7328 no .
N(3) H(22) 2.9918 no .
N(3) H(23) 3.3362 no .
N(3) H(24) 2.5890 no .
N(3) H(25) 2.9174 no .
N(3) H(26) 3.2963 no .
N(3) H(27) 2.5149 no .
N(4) H(7) 3.5950 no .
N(4) H(12) 2.7549 no .
N(4) H(15) 3.4869 no .
N(4) H(20) 3.2747 no .
N(4) H(21) 2.4877 no .
N(4) H(25) 2.7257 no .
N(5) H(15) 3.3841 no .
N(5) H(20) 3.3830 no .
N(5) H(25) 3.5293 no .
C(1) H(5) 3.3952 no .
C(1) H(6) 2.7733 no .
C(1) H(7) 3.3285 no .
C(1) H(8) 2.7200 no .
C(1) H(10) 2.6235 no .
C(1) H(13) 2.4860 no .
C(1) H(14) 2.7653 no .
C(2) H(10) 3.0690 no .
C(2) H(13) 3.4887 no .
C(2) H(27) 3.1685 no .
C(3) H(1) 2.7695 no .
C(3) H(2) 3.4037 no .
C(3) H(10) 2.6198 no .
C(3) H(11) 2.7491 no .
C(3) H(12) 3.3438 no .
C(3) H(21) 3.3153 no .
C(3) H(22) 2.9260 no .
C(3) H(24) 2.8559 no .
C(3) H(27) 2.6499 no .
C(4) H(1) 2.4231 no .
C(4) H(2) 3.1830 no .
C(4) H(6) 3.5553 no .
C(4) H(11) 3.4017 no .
C(4) H(12) 2.8204 no .
C(4) H(13) 3.2901 no .
C(4) H(14) 2.5123 no .
C(4) H(15) 2.7962 no .
C(5) H(1) 2.6324 no .
C(5) H(6) 2.6444 no .
C(6) H(1) 3.5645 no .
C(6) H(5) 3.2044 no .
C(6) H(6) 2.4519 no .
C(6) H(7) 2.8067 no .
C(6) H(8) 3.4092 no .
C(6) H(21) 2.5215 no .
C(6) H(24) 2.6630 no .
C(7) H(1) 3.0229 no .
C(7) H(2) 2.3748 no .
C(7) H(4) 3.5428 no .
C(7) H(7) 2.6654 no .
C(7) H(8) 2.5910 no .
C(8) H(7) 2.8442 no .
C(8) H(8) 3.4490 no .
C(8) H(17) 2.7321 no .
C(9) H(13) 2.5450 no .
C(9) H(14) 3.2940 no .
C(9) H(18) 3.2705 no .
C(9) H(20) 3.1764 no .
C(10) H(13) 3.5036 no .
C(10) H(15) 3.1489 no .
C(10) H(16) 2.6211 no .
C(10) H(19) 3.2395 no .
C(11) H(20) 3.2199 no .
C(12) H(17) 3.2361 no .
C(13) H(18) 3.2326 no .
C(13) H(25) 3.5639 no .
C(14) H(5) 2.4089 no .
C(14) H(6) 3.0357 no .
C(14) H(11) 2.5852 no .
C(14) H(12) 2.6575 no .
C(15) H(5) 2.5881 no .
C(15) H(6) 3.1269 no .
C(15) H(11) 2.6534 no .
C(15) H(12) 3.4412 no .
C(15) H(25) 3.2785 no .
C(15) H(26) 2.4809 no .
C(15) H(27) 2.9759 no .
C(16) H(4) 3.4820 no .
C(16) H(5) 2.6927 no .
C(16) H(20) 3.4417 no .
C(16) H(22) 2.5464 no .
C(16) H(23) 2.8849 no .
C(16) H(24) 3.3152 no .
H(1) H(3) 2.3768 no .
H(1) H(4) 2.8566 no .
H(1) H(6) 2.6010 no .
H(1) H(7) 3.3930 no .
H(1) H(8) 2.4232 no .
H(1) H(9) 3.3886 no .
H(1) H(10) 2.0584 no .
H(1) H(13) 3.2190 no .
H(1) H(14) 3.0636 no .
H(2) H(3) 2.2998 no .
H(2) H(4) 2.3575 no .
H(2) H(8) 3.2338 no .
H(2) H(10) 3.5293 no .
H(2) H(13) 2.0766 no .
H(2) H(14) 2.6169 no .
H(3) H(5) 2.3131 no .
H(3) H(6) 2.3824 no .
H(3) H(10) 3.5918 no .
H(4) H(5) 2.3685 no .
H(4) H(6) 2.8674 no .
H(4) H(13) 3.2894 no .
H(4) H(27) 2.6886 no .
H(5) H(10) 3.5297 no .
H(5) H(11) 3.2758 no .
H(5) H(21) 3.3830 no .
H(5) H(22) 2.2765 no .
H(5) H(23) 3.5383 no .
H(5) H(24) 2.7182 no .
H(5) H(25) 3.5261 no .
H(5) H(26) 3.1212 no .
H(5) H(27) 2.2098 no .
H(6) H(9) 3.4159 no .
H(6) H(10) 2.0697 no .
H(6) H(11) 2.4549 no .
H(6) H(12) 3.4202 no .
H(6) H(22) 3.1590 no .
H(6) H(24) 2.7342 no .
H(6) H(27) 3.5672 no .
H(7) H(9) 2.3321 no .
H(7) H(10) 2.8460 no .
H(7) H(12) 2.6798 no .
H(7) H(14) 2.7707 no .
H(7) H(15) 2.2143 no .
H(7) H(16) 3.4852 no .
H(8) H(9) 2.3120 no .
H(8) H(10) 2.3325 no .
H(8) H(13) 3.4085 no .
H(8) H(14) 2.2589 no .
H(8) H(15) 3.1990 no .
H(9) H(11) 2.3183 no .
H(9) H(12) 2.3489 no .
H(10) H(11) 2.3236 no .
H(10) H(12) 2.8559 no .
H(11) H(21) 2.7000 no .
H(11) H(22) 3.3779 no .
H(11) H(23) 3.2149 no .
H(11) H(24) 2.0035 no .
H(12) H(21) 2.3419 no .
H(12) H(24) 3.1685 no .
H(13) H(15) 2.8659 no .
H(13) H(16) 2.5047 no .
H(14) H(15) 2.5049 no .
H(14) H(16) 2.2607 no .
H(15) H(17) 3.3366 no .
H(16) H(17) 2.4365 no .
H(17) H(18) 2.3277 no .
H(18) H(19) 2.3487 no .
H(19) H(20) 2.3259 no .
H(20) H(25) 2.8069 no .
H(20) H(27) 3.1889 no .
H(21) H(22) 2.8376 no .
H(21) H(23) 2.2277 no .
H(21) H(24) 2.5376 no .
H(21) H(25) 2.1725 no .
H(21) H(26) 2.5263 no .
H(21) H(27) 2.7910 no .
H(22) H(25) 3.4638 no .
H(22) H(26) 2.3255 no .
H(22) H(27) 2.7916 no .
H(23) H(25) 3.5077 no .
H(23) H(26) 2.6369 no .
H(23) H(27) 3.5592 no .
H(24) H(26) 3.4226 no .
F(1) H(1) 2.9273 no 1_455
F(1) H(2) 3.2855 no 1_455
F(1) H(5) 2.8687 no 1_454
F(1) H(8) 2.4437 no 1_455
F(1) H(9) 3.5923 no 2_474
F(1) H(11) 2.5958 no 2_474
F(1) H(14) 2.5845 no 1_455
F(1) H(22) 2.6151 no 1_454
F(1) H(24) 3.0345 no 2_474
F(1) H(26) 3.2306 no 1_454
F(1) H(27) 3.2417 no 1_454
F(2) H(1) 3.3577 no 1_455
F(2) H(2) 2.6520 no 1_455
F(2) H(7) 2.4733 no .
F(2) H(12) 3.4550 no .
F(2) H(13) 3.1155 no 1_455
F(2) H(14) 2.8724 no 1_455
F(2) H(15) 2.8291 no .
F(2) H(18) 2.8844 no 2_464
F(2) H(19) 2.3588 no 2_464
F(3) H(5) 3.5707 no 2_474
F(3) H(6) 2.3802 no 2_474
F(3) H(7) 2.5847 no .
F(3) H(8) 3.2864 no .
F(3) H(9) 2.5648 no .
F(3) H(9) 3.5607 no 2_474
F(3) H(10) 2.7964 no 2_474
F(3) H(11) 2.6601 no 2_474
F(3) H(12) 3.3767 no .
F(3) H(23) 2.6586 no 1_554
F(3) H(24) 2.8408 no 2_474
F(4) H(3) 2.6682 no 1_454
F(4) H(4) 3.2026 no 1_454
F(4) H(5) 2.5932 no 1_454
F(4) H(9) 3.4435 no 2_474
F(4) H(10) 3.4365 no 2_474
F(4) H(18) 2.3784 no 2_464
F(4) H(21) 2.8183 no 1_554
F(4) H(23) 2.6036 no 1_554
F(4) H(25) 3.5766 no 1_554
F(4) H(26) 3.2905 no 1_554
F(4) H(27) 3.4179 no 1_454
N(4) H(2) 2.6758 no 1_455
N(4) H(3) 3.0267 no 1_455
N(4) H(4) 3.3325 no 1_455
N(4) H(17) 3.1359 no 2_465
N(5) H(2) 2.7180 no 1_455
N(5) H(4) 3.4046 no 1_455
N(5) H(13) 3.0137 no 1_455
N(5) H(17) 2.6555 no 2_465
N(5) H(19) 3.1711 no 2_464
N(6) H(2) 3.1727 no 1_455
N(6) H(13) 2.6311 no 1_455
N(6) H(16) 3.0190 no 2_465
N(6) H(17) 2.6315 no 2_465
N(6) H(19) 2.7680 no 2_464
N(6) H(20) 2.8404 no 2_464
C(1) H(12) 3.4852 no 1_655
C(2) H(18) 3.5725 no 2_565
C(2) H(21) 3.3063 no 1_655
C(3) H(9) 3.2100 no 2_575
C(4) H(22) 3.5748 no 1_554
C(4) H(26) 3.2129 no 1_554
C(5) H(23) 3.4007 no 2_574
C(7) H(19) 3.3269 no 2_564
C(7) H(26) 3.1372 no 1_554
C(8) H(19) 3.4559 no 2_464
C(8) H(26) 3.1310 no 1_554
C(10) H(4) 3.5781 no 2_464
C(10) H(20) 3.5163 no 2_464
C(11) H(4) 3.5103 no 2_464
C(11) H(25) 3.4165 no 2_564
C(12) H(13) 3.3726 no 2_465
C(12) H(15) 3.1249 no 2_565
C(12) H(16) 3.5669 no 2_565
C(13) H(17) 3.5351 no 2_565
C(14) H(3) 3.3469 no 1_455
C(15) H(1) 3.3174 no 2_475
C(15) H(8) 3.3795 no 1_556
C(15) H(10) 3.2446 no 2_475
C(16) H(8) 3.5714 no 1_556
C(16) H(14) 3.1224 no 1_556
C(16) H(16) 3.3273 no 1_556
B(1) H(1) 3.5415 no 1_455
B(1) H(2) 3.4526 no 1_455
B(1) H(5) 3.2850 no 1_454
B(1) H(7) 2.9855 no .
B(1) H(10) 3.5212 no 2_474
B(1) H(11) 3.1184 no 2_474
B(1) H(14) 3.2422 no 1_455
B(1) H(18) 3.1221 no 2_464
B(1) H(19) 3.4961 no 2_464
B(1) H(23) 3.1504 no 1_554
B(1) H(24) 3.4928 no 2_474
H(1) F(1) 2.9273 no 1_655
H(1) F(2) 3.3577 no 1_655
H(1) C(15) 3.3174 no 2_574
H(1) B(1) 3.5415 no 1_655
H(1) H(12) 3.2645 no 1_655
H(1) H(22) 3.5632 no 2_574
H(1) H(23) 3.0989 no 2_574
H(1) H(24) 2.7991 no 2_574
H(2) F(1) 3.2855 no 1_655
H(2) F(2) 2.6520 no 1_655
H(2) N(4) 2.6758 no 1_655
H(2) N(5) 2.7180 no 1_655
H(2) N(6) 3.1727 no 1_655
H(2) B(1) 3.4526 no 1_655
H(2) H(12) 3.0423 no 1_655
H(2) H(19) 3.5967 no 2_564
H(3) F(4) 2.6682 no 1_656
H(3) N(4) 3.0267 no 1_655
H(3) C(14) 3.3469 no 1_655
H(3) H(9) 3.6000 no 2_575
H(3) H(12) 2.9942 no 1_655
H(3) H(18) 3.3614 no 2_565
H(3) H(21) 2.3613 no 1_655
H(3) H(23) 3.5833 no 1_655
H(4) F(4) 3.2026 no 1_656
H(4) N(4) 3.3325 no 1_655
H(4) N(5) 3.4046 no 1_655
H(4) C(10) 3.5781 no 2_565
H(4) C(11) 3.5103 no 2_565
H(4) H(17) 3.0448 no 2_565
H(4) H(18) 2.9082 no 2_565
H(4) H(21) 3.5346 no 1_655
H(5) F(1) 2.8687 no 1_656
H(5) F(3) 3.5707 no 2_575
H(5) F(4) 2.5932 no 1_656
H(5) B(1) 3.2850 no 1_656
H(5) H(9) 2.8941 no 2_575
H(6) F(3) 2.3802 no 2_575
H(6) H(9) 2.6403 no 2_575
H(6) H(23) 3.2733 no 2_574
H(7) F(2) 2.4733 no .
H(7) F(3) 2.5847 no .
H(7) B(1) 2.9855 no .
H(7) H(26) 2.9182 no 1_554
H(8) F(1) 2.4437 no 1_655
H(8) F(3) 3.2864 no .
H(8) C(15) 3.3795 no 1_554
H(8) C(16) 3.5714 no 1_554
H(8) H(22) 2.6807 no 1_554
H(8) H(23) 3.2628 no 1_554
H(8) H(26) 2.6814 no 1_554
H(9) F(1) 3.5923 no 2_575
H(9) F(3) 2.5648 no .
H(9) F(3) 3.5607 no 2_575
H(9) F(4) 3.4435 no 2_575
H(9) C(3) 3.2100 no 2_474
H(9) H(3) 3.6000 no 2_474
H(9) H(5) 2.8941 no 2_474
H(9) H(6) 2.6403 no 2_474
H(9) H(22) 3.5488 no 2_474
H(9) H(23) 3.4666 no 2_574
H(10) F(3) 2.7964 no 2_575
H(10) F(4) 3.4365 no 2_575
H(10) C(15) 3.2446 no 2_574
H(10) B(1) 3.5212 no 2_575
H(10) H(23) 2.5092 no 2_574
H(10) H(24) 3.1335 no 2_574
H(11) F(1) 2.5958 no 2_575
H(11) F(3) 2.6601 no 2_575
H(11) B(1) 3.1184 no 2_575
H(11) H(22) 3.2834 no 2_474
H(12) F(2) 3.4550 no .
H(12) F(3) 3.3767 no .
H(12) C(1) 3.4852 no 1_455
H(12) H(1) 3.2645 no 1_455
H(12) H(2) 3.0423 no 1_455
H(12) H(3) 2.9942 no 1_455
H(12) H(22) 3.5643 no 2_474
H(13) F(2) 3.1155 no 1_655
H(13) N(5) 3.0137 no 1_655
H(13) N(6) 2.6311 no 1_655
H(13) C(12) 3.3726 no 2_564
H(13) H(19) 2.6855 no 2_564
H(14) F(1) 2.5845 no 1_655
H(14) F(2) 2.8724 no 1_655
H(14) C(16) 3.1224 no 1_554
H(14) B(1) 3.2422 no 1_655
H(14) H(19) 3.0805 no 2_564
H(14) H(25) 3.5900 no 1_554
H(14) H(26) 2.4463 no 1_554
H(14) H(27) 2.9751 no 1_554
H(15) F(2) 2.8291 no .
H(15) C(12) 3.1249 no 2_464
H(15) H(19) 2.7100 no 2_464
H(15) H(26) 2.9225 no 1_554
H(16) N(6) 3.0190 no 2_564
H(16) C(12) 3.5669 no 2_464
H(16) C(16) 3.3273 no 1_554
H(16) H(19) 3.5665 no 2_464
H(16) H(25) 3.1326 no 1_554
H(16) H(26) 2.8731 no 1_554
H(16) H(27) 3.4501 no 1_554
H(17) N(4) 3.1359 no 2_564
H(17) N(5) 2.6555 no 2_564
H(17) N(6) 2.6315 no 2_564
H(17) C(13) 3.5351 no 2_464
H(17) H(4) 3.0448 no 2_464
H(17) H(20) 3.4182 no 2_464
H(18) F(2) 2.8844 no 2_565
H(18) F(4) 2.3784 no 2_565
H(18) C(2) 3.5725 no 2_464
H(18) B(1) 3.1221 no 2_565
H(18) H(3) 3.3614 no 2_464
H(18) H(4) 2.9082 no 2_464
H(18) H(21) 3.5214 no 2_564
H(18) H(25) 3.0663 no 2_564
H(18) H(26) 3.5905 no 2_564
H(18) H(27) 3.2410 no 2_464
H(19) F(2) 2.3588 no 2_565
H(19) N(5) 3.1711 no 2_565
H(19) N(6) 2.7680 no 2_565
H(19) C(7) 3.3269 no 2_465
H(19) C(8) 3.4559 no 2_565
H(19) B(1) 3.4961 no 2_565
H(19) H(2) 3.5967 no 2_465
H(19) H(13) 2.6855 no 2_465
H(19) H(14) 3.0805 no 2_465
H(19) H(15) 2.7100 no 2_565
H(19) H(16) 3.5665 no 2_565
H(20) N(6) 2.8404 no 2_565
H(20) C(10) 3.5163 no 2_565
H(20) H(17) 3.4182 no 2_565
H(21) F(4) 2.8183 no 1_556
H(21) C(2) 3.3063 no 1_455
H(21) H(3) 2.3613 no 1_455
H(21) H(4) 3.5346 no 1_455
H(21) H(18) 3.5214 no 2_465
H(22) F(1) 2.6151 no 1_656
H(22) C(4) 3.5748 no 1_556
H(22) H(1) 3.5632 no 2_475
H(22) H(8) 2.6807 no 1_556
H(22) H(9) 3.5488 no 2_575
H(22) H(11) 3.2834 no 2_575
H(22) H(12) 3.5643 no 2_575
H(23) F(3) 2.6586 no 1_556
H(23) F(4) 2.6036 no 1_556
H(23) C(5) 3.4007 no 2_475
H(23) B(1) 3.1504 no 1_556
H(23) H(1) 3.0989 no 2_475
H(23) H(3) 3.5833 no 1_455
H(23) H(6) 3.2733 no 2_475
H(23) H(8) 3.2628 no 1_556
H(23) H(9) 3.4666 no 2_475
H(23) H(10) 2.5092 no 2_475
H(24) F(1) 3.0345 no 2_575
H(24) F(3) 2.8408 no 2_575
H(24) B(1) 3.4928 no 2_575
H(24) H(1) 2.7991 no 2_475
H(24) H(10) 3.1335 no 2_475
H(25) F(4) 3.5766 no 1_556
H(25) C(11) 3.4165 no 2_465
H(25) H(14) 3.5900 no 1_556
H(25) H(16) 3.1326 no 1_556
H(25) H(18) 3.0663 no 2_465
H(26) F(1) 3.2306 no 1_656
H(26) F(4) 3.2905 no 1_556
H(26) C(4) 3.2129 no 1_556
H(26) C(7) 3.1372 no 1_556
H(26) C(8) 3.1310 no 1_556
H(26) H(7) 2.9182 no 1_556
H(26) H(8) 2.6814 no 1_556
H(26) H(14) 2.4463 no 1_556
H(26) H(15) 2.9225 no 1_556
H(26) H(16) 2.8731 no 1_556
H(26) H(18) 3.5905 no 2_465
H(27) F(1) 3.2417 no 1_656
H(27) F(4) 3.4179 no 1_656
H(27) H(14) 2.9751 no 1_556
H(27) H(16) 3.4501 no 1_556
H(27) H(18) 3.2410 no 2_565

loop_
_geom_torsion_atom_site_label_1
_geom_torsion_atom_site_label_2
_geom_torsion_atom_site_label_3
_geom_torsion_atom_site_label_4
_geom_torsion
_geom_torsion_publ_flag
N(1) Cu(1) N(2) C(1) -107.50(16) no
N(1) Cu(1) N(2) C(4) 134.72(13) no
N(1) Cu(1) N(2) C(7) 16.75(16) no
N(2) Cu(1) N(1) C(9) -43.9(2) no
N(2) Cu(1) N(1) C(13) 146.9(2) no
N(1) Cu(1) N(3) C(3) 56.6(4) no
N(1) Cu(1) N(3) C(6) 177.8(3) no
N(1) Cu(1) N(3) C(14) -66.8(4) no
N(3) Cu(1) N(1) C(9) -153.5(3) no
N(3) Cu(1) N(1) C(13) 37.3(5) no
N(1) Cu(1) N(4) N(5) -23.7(2) no
N(4) Cu(1) N(1) C(9) 98.6(2) no
N(4) Cu(1) N(1) C(13) -70.6(2) no
N(2) Cu(1) N(3) C(3) -53.70(16) no
N(2) Cu(1) N(3) C(6) 67.53(16) no
N(2) Cu(1) N(3) C(14) -177.05(15) no
N(3) Cu(1) N(2) C(1) 52.18(17) no
N(3) Cu(1) N(2) C(4) -65.61(14) no
N(3) Cu(1) N(2) C(7) 176.43(15) no
N(2) Cu(1) N(4) N(5) 77.8(3) no
N(4) Cu(1) N(2) C(1) 152.24(15) no
N(4) Cu(1) N(2) C(4) 34.5(3) no
N(4) Cu(1) N(2) C(7) -83.5(3) no
N(3) Cu(1) N(4) N(5) 176.8(2) no
N(4) Cu(1) N(3) C(3) 164.03(16) no
N(4) Cu(1) N(3) C(6) -74.74(16) no
N(4) Cu(1) N(3) C(14) 40.68(16) no
Cu(1) N(1) C(9) C(8) 12.6(4) no
Cu(1) N(1) C(9) C(10) -169.78(19) no
Cu(1) N(1) C(13) C(12) 169.5(3) no
C(9) N(1) C(13) C(12) 0.4(6) no
C(13) N(1) C(9) C(8) -178.0(3) no
C(13) N(1) C(9) C(10) -0.4(5) no
Cu(1) N(2) C(1) C(2) -3.2(3) no
Cu(1) N(2) C(4) C(5) 65.5(3) no
Cu(1) N(2) C(7) C(8) 35.3(3) no
C(1) N(2) C(4) C(5) -55.5(4) no
C(4) N(2) C(1) C(2) 111.3(3) no
C(1) N(2) C(7) C(8) 162.1(2) no
C(7) N(2) C(1) C(2) -129.5(3) no
C(4) N(2) C(7) C(8) -79.0(3) no
C(7) N(2) C(4) C(5) -174.3(3) no
Cu(1) N(3) C(3) C(2) 7.1(3) no
Cu(1) N(3) C(6) C(5) -68.1(3) no
Cu(1) N(3) C(14) C(15) 178.11(18) no
Cu(1) N(3) C(14) C(16) 53.1(3) no
C(3) N(3) C(6) C(5) 53.1(3) no
C(6) N(3) C(3) C(2) -108.9(3) no
C(3) N(3) C(14) C(15) 53.6(4) no
C(3) N(3) C(14) C(16) -71.4(3) no
C(14) N(3) C(3) C(2) 130.8(3) no
C(6) N(3) C(14) C(15) -69.3(3) no
C(6) N(3) C(14) C(16) 165.7(3) no
C(14) N(3) C(6) C(5) 174.6(3) no
N(2) C(1) C(2) C(3) -65.1(4) no
C(1) C(2) C(3) N(3) 63.6(4) no
N(2) C(4) C(5) C(6) -58.9(4) no
C(4) C(5) C(6) N(3) 60.0(4) no
N(2) C(7) C(8) C(9) -81.3(3) no
C(7) C(8) C(9) N(1) 52.3(4) no
C(7) C(8) C(9) C(10) -125.1(3) no
N(1) C(9) C(10) C(11) -0.1(6) no
C(8) C(9) C(10) C(11) 177.3(3) no
C(9) C(10) C(11) C(12) 0.6(6) no
C(10) C(11) C(12) C(13) -0.7(6) no
C(11) C(12) C(13) N(1) 0.2(6) no
